data_7042868
loop_
_publ_author_name
'Wang, Yuzhong'
'Hickox, Hunter P.'
'Wei, Pingrong'
'Robinson, Gregory H.'

_publ_section_title
;
 C4-Ferrocenylsilyl-bridged and -substituted N-heterocyclic carbenes:
 complexation of germanium chloride.
;
_journal_issue 17
_journal_name_full 'Dalton transactions (Cambridge, England : 2003)'
_journal_page_first 5508
_journal_page_last 5512
_journal_paper_doi 10.1039/c7dt00066a
_journal_volume 46
_journal_year 2017
_chemical_formula_sum 'C39 H47 Cl3 Fe Ge N2 O Si'
_chemical_formula_weight 822.66
_space_group_crystal_system triclinic
_space_group_IT_number 2
_space_group_name_Hall '-P 1'
_space_group_name_H-M_alt 'P -1'
_symmetry_space_group_name_Hall '-P 1'
_symmetry_space_group_name_H-M 'P -1'
_atom_sites_solution_hydrogens geom
_audit_creation_method SHELXL-2014/7
_audit_update_record
;
2017-01-02 deposited with the CCDC.
2017-02-17 downloaded from the CCDC.
;
_cell_angle_alpha 85.038(2)
_cell_angle_beta 84.783(2)
_cell_angle_gamma 74.549(2)
_cell_formula_units_Z 2
_cell_length_a 10.5862(5)
_cell_length_b 10.6734(5)
_cell_length_c 18.5264(10)
_cell_measurement_reflns_used 9823
_cell_measurement_temperature 296(2)
_cell_measurement_theta_max 23.93
_cell_measurement_theta_min 2.33
_cell_volume 2005.07(17)
_computing_cell_refinement 'Bruker SAINT'
_computing_data_collection 'Bruker APEX3'
_computing_data_reduction 'Bruker SAINT'
_computing_molecular_graphics 'Bruker SHELXTL'
_computing_publication_material 'Bruker SHELXTL'
_computing_structure_refinement 'SHELXL-2014/7 (Sheldrick, 2014)'
_computing_structure_solution 'SHELXS-97 (Sheldrick 2008)'
_diffrn_ambient_temperature 296(2)
_diffrn_measured_fraction_theta_full 0.999
_diffrn_measured_fraction_theta_max 0.996
_diffrn_measurement_device_type 'Bruker D8 Quest PHOTON 100 CMOS'
_diffrn_measurement_method 'Phi\Omega scans'
_diffrn_radiation_type MoK\a
_diffrn_radiation_wavelength 0.71073
_diffrn_reflns_av_unetI/netI 0.0622
_diffrn_reflns_Laue_measured_fraction_full 0.999
_diffrn_reflns_Laue_measured_fraction_max 0.996
_diffrn_reflns_limit_h_max 13
_diffrn_reflns_limit_h_min -13
_diffrn_reflns_limit_k_max 13
_diffrn_reflns_limit_k_min -13
_diffrn_reflns_limit_l_max 23
_diffrn_reflns_limit_l_min 0
_diffrn_reflns_number 8265
_diffrn_reflns_point_group_measured_fraction_full 0.999
_diffrn_reflns_point_group_measured_fraction_max 0.996
_diffrn_reflns_theta_full 25.242
_diffrn_reflns_theta_max 26.475
_diffrn_reflns_theta_min 2.208
_diffrn_source Imus
_exptl_absorpt_coefficient_mu 1.373
_exptl_absorpt_correction_T_max 0.745373
_exptl_absorpt_correction_T_min 0.435391
_exptl_absorpt_correction_type multi-scan
_exptl_absorpt_process_details 'BRUKER TWINABS'
_exptl_crystal_colour orange
_exptl_crystal_density_diffrn 1.363
_exptl_crystal_description plate
_exptl_crystal_F_000 852
_exptl_crystal_size_max 0.280
_exptl_crystal_size_mid 0.260
_exptl_crystal_size_min 0.050
_refine_diff_density_max 0.748
_refine_diff_density_min -0.503
_refine_diff_density_rms 0.094
_refine_ls_extinction_method none
_refine_ls_goodness_of_fit_ref 1.073
_refine_ls_hydrogen_treatment constr
_refine_ls_matrix_type full
_refine_ls_number_parameters 434
_refine_ls_number_reflns 8265
_refine_ls_number_restraints 2
_refine_ls_restrained_S_all 1.091
_refine_ls_R_factor_all 0.1034
_refine_ls_R_factor_gt 0.0707
_refine_ls_shift/su_max 0.001
_refine_ls_shift/su_mean 0.000
_refine_ls_structure_factor_coef Fsqd
_refine_ls_weighting_details 'w=1/[\s^2^(Fo^2^)+(0.0858P)^2^+1.9342P] where P=(Fo^2^+2Fc^2^)/3'
_refine_ls_weighting_scheme calc
_refine_ls_wR_factor_gt 0.1598
_refine_ls_wR_factor_ref 0.1770
_reflns_Friedel_coverage 0.000
_reflns_number_gt 6140
_reflns_number_total 8265
_reflns_threshold_expression 'I > 2\s(I)'
_cod_data_source_file c7dt00066a2.cif
_cod_data_source_block twin5
_cod_database_code 7042868
_shelx_shelxl_version_number 2014/7
_shelx_space_group_comment
;
The symmetry employed for this shelxl refinement is uniquely defined
by the following loop, which should always be used as a source of
symmetry information in preference to the above space-group names.
They are only intended as comments.
;
_shelx_estimated_absorpt_t_min 0.700
_shelx_estimated_absorpt_t_max 0.935

loop_
_space_group_symop_operation_xyz
'x, y, z'
'-x, -y, -z'

loop_
_atom_site_label
_atom_site_type_symbol
_atom_site_fract_x
_atom_site_fract_y
_atom_site_fract_z
_atom_site_U_iso_or_equiv
_atom_site_adp_type
_atom_site_occupancy
_atom_site_site_symmetry_order
_atom_site_calc_flag
_atom_site_refinement_flags_posn
_atom_site_refinement_flags_adp
Si1 Si 0.48503(14) 0.61771(14) 0.16159(7) 0.0425(3) Uani 1 1 d . .
Ge1 Ge 0.00369(6) 1.04846(6) 0.22251(3) 0.05085(19) Uani 1 1 d . .
Fe1 Fe 0.65659(7) 0.41538(7) 0.21415(4) 0.0438(2) Uani 1 1 d . .
Cl1 Cl 0.48962(18) 0.66738(18) 0.05280(8) 0.0733(5) Uani 1 1 d . .
Cl2 Cl 0.0652(2) 1.17900(17) 0.29464(11) 0.0768(5) Uani 1 1 d . .
Cl3 Cl -0.14667(18) 0.9859(2) 0.30243(11) 0.0828(6) Uani 1 1 d . .
N1 N 0.2220(4) 0.8236(4) 0.3065(2) 0.0444(10) Uani 1 1 d . .
N2 N 0.2430(4) 0.8312(4) 0.19104(19) 0.0358(8) Uani 1 1 d . .
C1 C 0.1653(5) 0.8870(5) 0.2474(2) 0.0394(11) Uani 1 1 d . .
C2 C 0.3327(6) 0.7295(5) 0.2873(3) 0.0513(14) Uani 1 1 d . .
H2A H 0.3872 0.6734 0.3195 0.062 Uiso 1 1 calc R U
C3 C 0.3505(5) 0.7308(5) 0.2146(2) 0.0425(12) Uani 1 1 d . .
C4 C 0.2186(5) 0.8713(5) 0.1155(2) 0.0363(10) Uani 1 1 d . .
C5 C 0.2582(6) 0.9809(5) 0.0855(3) 0.0465(13) Uani 1 1 d . .
C6 C 0.2350(7) 1.0155(7) 0.0129(3) 0.0611(17) Uani 1 1 d . .
H6A H 0.2582 1.0884 -0.0095 0.073 Uiso 1 1 calc R U
C7 C 0.1798(7) 0.9459(8) -0.0256(3) 0.0678(18) Uani 1 1 d . .
H7A H 0.1673 0.9708 -0.0743 0.081 Uiso 1 1 calc R U
C8 C 0.1413(6) 0.8396(7) 0.0049(3) 0.0620(18) Uani 1 1 d . .
H8A H 0.1028 0.7938 -0.0232 0.074 Uiso 1 1 calc R U
C9 C 0.1595(6) 0.7990(6) 0.0779(3) 0.0490(14) Uani 1 1 d . .
C10 C 0.1153(7) 0.6841(6) 0.1134(4) 0.0659(18) Uani 1 1 d . .
H10A H 0.1689 0.6502 0.1547 0.079 Uiso 1 1 calc R U
C11 C -0.0284(10) 0.7281(9) 0.1438(6) 0.102(3) Uani 1 1 d . .
H11A H -0.0555 0.6541 0.1663 0.153 Uiso 1 1 calc R U
H11B H -0.0361 0.7908 0.1792 0.153 Uiso 1 1 calc R U
H11C H -0.0832 0.7667 0.1050 0.153 Uiso 1 1 calc R U
C12 C 0.1329(11) 0.5725(9) 0.0641(6) 0.121(4) Uani 1 1 d . .
H12A H 0.1028 0.5031 0.0902 0.182 Uiso 1 1 calc R U
H12B H 0.0830 0.6029 0.0224 0.182 Uiso 1 1 calc R U
H12C H 0.2242 0.5412 0.0486 0.182 Uiso 1 1 calc R U
C13 C 0.3228(7) 1.0572(6) 0.1277(4) 0.0643(18) Uani 1 1 d . .
H13A H 0.2984 1.0402 0.1792 0.077 Uiso 1 1 calc R U
C14 C 0.4708(9) 1.0111(10) 0.1178(6) 0.112(3) Uani 1 1 d . .
H14A H 0.5091 1.0617 0.1455 0.168 Uiso 1 1 calc R U
H14B H 0.4988 0.9209 0.1343 0.168 Uiso 1 1 calc R U
H14C H 0.4984 1.0214 0.0673 0.168 Uiso 1 1 calc R U
C15 C 0.2777(11) 1.2054(8) 0.1113(6) 0.109(3) Uani 1 1 d . .
H15A H 0.3228 1.2477 0.1402 0.164 Uiso 1 1 calc R U
H15B H 0.2972 1.2259 0.0608 0.164 Uiso 1 1 calc R U
H15C H 0.1847 1.2351 0.1228 0.164 Uiso 1 1 calc R U
C16 C 0.1802(6) 0.8446(6) 0.3831(2) 0.0519(14) Uani 1 1 d . .
C17 C 0.2390(7) 0.9221(7) 0.4181(3) 0.0628(18) Uani 1 1 d . .
C18 C 0.2062(9) 0.9280(8) 0.4931(4) 0.084(3) Uani 1 1 d . .
H18A H 0.2433 0.9775 0.5196 0.100 Uiso 1 1 calc R U
C19 C 0.1212(9) 0.8628(9) 0.5279(4) 0.091(3) Uani 1 1 d . .
H19A H 0.1027 0.8676 0.5778 0.109 Uiso 1 1 calc R U
C20 C 0.0625(9) 0.7901(8) 0.4908(4) 0.079(2) Uani 1 1 d . .
H20A H 0.0024 0.7492 0.5155 0.095 Uiso 1 1 calc R U
C21 C 0.0922(7) 0.7772(6) 0.4169(3) 0.0644(18) Uani 1 1 d . .
C22 C 0.0324(9) 0.6896(7) 0.3773(4) 0.078(2) Uani 1 1 d . .
H22A H 0.0306 0.7214 0.3261 0.094 Uiso 1 1 calc R U
C23 C -0.1053(11) 0.6888(10) 0.4042(6) 0.108(3) Uani 1 1 d . .
H23A H -0.1354 0.6317 0.3766 0.163 Uiso 1 1 calc R U
H23B H -0.1070 0.6589 0.4546 0.163 Uiso 1 1 calc R U
H23C H -0.1616 0.7754 0.3987 0.163 Uiso 1 1 calc R U
C24 C 0.1206(12) 0.5484(9) 0.3809(6) 0.123(4) Uani 1 1 d . .
H24A H 0.0820 0.4943 0.3559 0.184 Uiso 1 1 calc R U
H24B H 0.2061 0.5472 0.3583 0.184 Uiso 1 1 calc R U
H24C H 0.1283 0.5161 0.4307 0.184 Uiso 1 1 calc R U
C25 C 0.3390(8) 0.9882(8) 0.3810(4) 0.078(2) Uani 1 1 d . .
H25A H 0.3262 0.9974 0.3289 0.094 Uiso 1 1 calc R U
C26 C 0.3202(10) 1.1270(10) 0.4067(5) 0.101(3) Uani 1 1 d . .
H26A H 0.3857 1.1653 0.3818 0.151 Uiso 1 1 calc R U
H26B H 0.2344 1.1799 0.3961 0.151 Uiso 1 1 calc R U
H26C H 0.3288 1.1218 0.4581 0.151 Uiso 1 1 calc R U
C27 C 0.4792(8) 0.9066(11) 0.3907(6) 0.113(4) Uani 1 1 d . .
H27A H 0.5400 0.9516 0.3665 0.169 Uiso 1 1 calc R U
H27B H 0.4938 0.8926 0.4415 0.169 Uiso 1 1 calc R U
H27C H 0.4922 0.8241 0.3701 0.169 Uiso 1 1 calc R U
C28 C 0.6508(6) 0.6035(5) 0.1923(3) 0.0499(14) Uani 1 1 d . .
C29 C 0.6763(7) 0.5660(6) 0.2673(4) 0.0600(17) Uani 1 1 d . .
H29A H 0.6206 0.6032 0.3094 0.072 Uiso 1 1 calc R U
C30 C 0.7935(7) 0.4661(6) 0.2698(4) 0.071(2) Uani 1 1 d . .
H30A H 0.8307 0.4202 0.3143 0.085 Uiso 1 1 calc R U
C31 C 0.8446(6) 0.4373(6) 0.1994(4) 0.0634(17) Uani 1 1 d . .
H31A H 0.9241 0.3697 0.1859 0.076 Uiso 1 1 calc R U
C32 C 0.7601(6) 0.5231(6) 0.1507(4) 0.0583(16) Uani 1 1 d . .
H32A H 0.7722 0.5252 0.0976 0.070 Uiso 1 1 calc R U
C33 C 0.4766(5) 0.4463(6) 0.1787(4) 0.0510(14) Uani 1 1 d . .
C34 C 0.5721(6) 0.3478(6) 0.1379(4) 0.0585(16) Uani 1 1 d . .
H34A H 0.5945 0.3536 0.0854 0.070 Uiso 1 1 calc R U
C35 C 0.6283(7) 0.2434(6) 0.1872(4) 0.0669(19) Uani 1 1 d . .
H35A H 0.6984 0.1662 0.1745 0.080 Uiso 1 1 calc R U
C36 C 0.5721(7) 0.2692(7) 0.2573(4) 0.0712(18) Uani 1 1 d . .
H36A H 0.5954 0.2139 0.3016 0.085 Uiso 1 1 calc R U
C37 C 0.4803(6) 0.3922(6) 0.2531(4) 0.0609(17) Uani 1 1 d . .
H37A H 0.4279 0.4354 0.2947 0.073 Uiso 1 1 calc R U
O1 O 0.4699(9) 0.5403(9) 0.4301(3) 0.157(4) Uani 1 1 d D .
C38 C 0.5570(13) 0.4178(11) 0.4473(5) 0.151(6) Uani 1 1 d D .
H38A H 0.5093 0.3530 0.4628 0.181 Uiso 1 1 calc R U
H38B H 0.6174 0.3879 0.4060 0.181 Uiso 1 1 calc R U
C39 C 0.6270(14) 0.4438(18) 0.5071(6) 0.292(17) Uani 1 1 d D .
H39A H 0.6563 0.5223 0.4955 0.350 Uiso 1 1 calc R U
H39B H 0.7027 0.3715 0.5167 0.350 Uiso 1 1 calc R U

loop_
_atom_site_aniso_label
_atom_site_aniso_U_11
_atom_site_aniso_U_22
_atom_site_aniso_U_33
_atom_site_aniso_U_23
_atom_site_aniso_U_13
_atom_site_aniso_U_12
Si1 0.0388(8) 0.0459(8) 0.0373(7) -0.0102(6) -0.0018(6) 0.0008(6)
Ge1 0.0460(4) 0.0529(4) 0.0434(3) -0.0039(3) -0.0043(3) 0.0057(2)
Fe1 0.0379(4) 0.0417(4) 0.0508(4) -0.0108(3) -0.0014(3) -0.0066(3)
Cl1 0.0722(11) 0.0910(12) 0.0370(7) -0.0068(7) 0.0028(7) 0.0116(9)
Cl2 0.0809(13) 0.0542(9) 0.0899(13) -0.0193(9) -0.0183(10) 0.0007(8)
Cl3 0.0535(10) 0.0858(13) 0.0967(14) 0.0055(10) 0.0124(9) -0.0059(9)
N1 0.044(3) 0.047(3) 0.0326(19) -0.0042(18) 0.0016(19) 0.0039(18)
N2 0.036(2) 0.035(2) 0.0333(18) -0.0005(16) -0.0009(17) -0.0053(16)
C1 0.043(3) 0.043(3) 0.030(2) -0.004(2) 0.004(2) -0.009(2)
C2 0.049(3) 0.055(3) 0.037(3) -0.007(2) -0.006(2) 0.011(2)
C3 0.037(3) 0.045(3) 0.039(2) -0.009(2) -0.001(2) 0.002(2)
C4 0.036(3) 0.041(3) 0.027(2) -0.005(2) 0.0009(19) -0.0015(19)
C5 0.046(3) 0.050(3) 0.041(3) -0.001(2) 0.008(2) -0.013(3)
C6 0.059(4) 0.063(4) 0.051(4) 0.014(3) 0.002(3) -0.006(3)
C7 0.066(4) 0.084(5) 0.038(3) 0.004(3) 0.000(3) 0.002(3)
C8 0.054(4) 0.079(5) 0.050(4) -0.024(3) -0.011(3) -0.003(3)
C9 0.047(3) 0.053(3) 0.045(3) -0.015(3) -0.006(3) -0.005(3)
C10 0.071(4) 0.055(4) 0.080(4) -0.015(3) -0.017(4) -0.024(3)
C11 0.104(7) 0.098(6) 0.119(7) -0.011(6) 0.016(6) -0.060(6)
C12 0.135(9) 0.078(6) 0.161(10) -0.056(6) -0.009(8) -0.031(6)
C13 0.072(5) 0.053(4) 0.071(4) -0.005(3) 0.010(3) -0.025(3)
C14 0.074(6) 0.117(8) 0.163(10) -0.046(7) -0.011(6) -0.045(6)
C15 0.129(8) 0.062(5) 0.141(8) -0.005(5) 0.014(7) -0.039(5)
C16 0.053(4) 0.057(4) 0.028(2) -0.002(2) 0.003(2) 0.012(3)
C17 0.062(4) 0.068(4) 0.045(3) -0.019(3) -0.011(3) 0.015(3)
C18 0.089(6) 0.094(6) 0.050(4) -0.030(4) -0.012(4) 0.016(5)
C19 0.102(7) 0.107(7) 0.039(3) -0.008(4) 0.011(4) 0.013(5)
C20 0.098(6) 0.074(5) 0.046(4) 0.007(4) 0.020(4) 0.002(4)
C21 0.077(5) 0.057(4) 0.044(3) -0.003(3) 0.006(3) 0.006(3)
C22 0.100(6) 0.063(4) 0.067(4) -0.001(4) 0.020(4) -0.023(4)
C23 0.128(9) 0.098(7) 0.103(7) -0.007(6) 0.031(6) -0.050(6)
C24 0.148(10) 0.077(6) 0.141(10) -0.016(6) 0.033(8) -0.037(6)
C25 0.065(5) 0.105(6) 0.067(4) -0.034(4) -0.012(4) -0.016(4)
C26 0.100(7) 0.117(7) 0.095(7) -0.028(6) -0.008(5) -0.038(6)
C27 0.050(5) 0.144(9) 0.137(9) -0.050(7) -0.012(5) 0.002(5)
C28 0.039(3) 0.042(3) 0.069(4) -0.007(3) -0.003(3) -0.010(2)
C29 0.064(4) 0.052(3) 0.068(4) -0.020(3) -0.024(3) -0.010(3)
C30 0.062(4) 0.061(4) 0.091(5) -0.014(4) -0.036(4) -0.005(3)
C31 0.043(3) 0.050(3) 0.095(5) -0.005(3) -0.010(3) -0.007(3)
C32 0.045(3) 0.057(4) 0.073(4) -0.004(3) 0.009(3) -0.018(3)
C33 0.037(3) 0.054(3) 0.067(4) -0.024(3) -0.002(3) -0.014(3)
C34 0.056(4) 0.056(4) 0.067(4) -0.027(3) -0.010(3) -0.012(3)
C35 0.057(4) 0.047(3) 0.100(5) -0.027(3) -0.005(4) -0.011(3)
C36 0.062(4) 0.056(4) 0.091(5) 0.005(4) 0.008(4) -0.014(3)
C37 0.044(3) 0.053(3) 0.083(5) -0.012(3) 0.015(3) -0.013(3)
O1 0.167(8) 0.176(8) 0.055(3) 0.007(4) -0.009(4) 0.079(5)
C38 0.192(13) 0.131(9) 0.061(5) -0.018(6) -0.023(6) 0.083(8)
C39 0.24(2) 0.37(3) 0.097(9) -0.019(13) -0.011(11) 0.20(2)

loop_
_atom_type_symbol
_atom_type_description
_atom_type_scat_dispersion_real
_atom_type_scat_dispersion_imag
_atom_type_scat_source
C C 0.0033 0.0016 'International Tables Vol C Tables 4.2.6.8 and 6.1.1.4'
H H 0.0000 0.0000 'International Tables Vol C Tables 4.2.6.8 and 6.1.1.4'
Cl Cl 0.1484 0.1585 'International Tables Vol C Tables 4.2.6.8 and 6.1.1.4'
Fe Fe 0.3463 0.8444 'International Tables Vol C Tables 4.2.6.8 and 6.1.1.4'
Ge Ge 0.1547 1.8001 'International Tables Vol C Tables 4.2.6.8 and 6.1.1.4'
N N 0.0061 0.0033 'International Tables Vol C Tables 4.2.6.8 and 6.1.1.4'
Si Si 0.0817 0.0704 'International Tables Vol C Tables 4.2.6.8 and 6.1.1.4'
O O 0.0106 0.0060 'International Tables Vol C Tables 4.2.6.8 and 6.1.1.4'

loop_
_geom_angle_atom_site_label_1
_geom_angle_atom_site_label_2
_geom_angle_atom_site_label_3
_geom_angle
_geom_angle_site_symmetry_3
C33 Si1 C28 100.0(2) .
C33 Si1 C3 111.6(3) .
C28 Si1 C3 113.3(2) .
C33 Si1 Cl1 110.1(2) .
C28 Si1 Cl1 107.9(2) .
C3 Si1 Cl1 113.12(17) .
C33 Si1 Fe1 50.13(18) .
C28 Si1 Fe1 49.88(17) .
C3 Si1 Fe1 126.33(16) .
Cl1 Si1 Fe1 120.55(7) .
C1 Ge1 Cl2 92.88(14) .
C1 Ge1 Cl3 96.49(15) .
Cl2 Ge1 Cl3 97.85(8) .
C28 Fe1 C33 90.5(2) .
C28 Fe1 C37 111.5(2) .
C33 Fe1 C37 42.3(3) .
C28 Fe1 C34 111.4(3) .
C33 Fe1 C34 42.6(2) .
C37 Fe1 C34 69.6(3) .
C28 Fe1 C29 42.0(3) .
C33 Fe1 C29 112.6(2) .
C37 Fe1 C29 103.8(3) .
C34 Fe1 C29 149.9(3) .
C28 Fe1 C32 42.1(2) .
C33 Fe1 C32 109.9(3) .
C37 Fe1 C32 148.0(3) .
C34 Fe1 C32 100.5(3) .
C29 Fe1 C32 69.1(3) .
C28 Fe1 C35 151.8(3) .
C33 Fe1 C35 70.2(2) .
C37 Fe1 C35 67.9(3) .
C34 Fe1 C35 40.7(3) .
C29 Fe1 C35 165.1(3) .
C32 Fe1 C35 124.7(3) .
C28 Fe1 C31 70.2(2) .
C33 Fe1 C31 150.0(3) .
C37 Fe1 C31 166.7(3) .
C34 Fe1 C31 122.8(3) .
C29 Fe1 C31 68.2(3) .
C32 Fe1 C31 40.7(3) .
C35 Fe1 C31 117.3(2) .
C28 Fe1 C30 69.4(3) .
C33 Fe1 C30 152.7(2) .
C37 Fe1 C30 127.6(3) .
C34 Fe1 C30 162.1(3) .
C29 Fe1 C30 40.2(3) .
C32 Fe1 C30 67.5(3) .
C35 Fe1 C30 134.9(3) .
C31 Fe1 C30 39.6(3) .
C28 Fe1 C36 151.5(3) .
C33 Fe1 C36 70.2(3) .
C37 Fe1 C36 40.5(3) .
C34 Fe1 C36 68.4(3) .
C29 Fe1 C36 126.2(3) .
C32 Fe1 C36 164.2(3) .
C35 Fe1 C36 39.7(3) .
C31 Fe1 C36 135.4(3) .
C30 Fe1 C36 120.0(3) .
C28 Fe1 Si1 45.29(17) .
C33 Fe1 Si1 45.17(18) .
C37 Fe1 Si1 74.5(2) .
C34 Fe1 Si1 74.70(19) .
C29 Fe1 Si1 75.21(18) .
C32 Fe1 Si1 73.57(19) .
C35 Fe1 Si1 112.6(2) .
C31 Fe1 Si1 112.09(19) .
C30 Fe1 Si1 112.43(19) .
C36 Fe1 Si1 112.4(2) .
C1 N1 C2 110.6(4) .
C1 N1 C16 128.6(4) .
C2 N1 C16 120.8(4) .
C1 N2 C3 111.7(4) .
C1 N2 C4 123.6(4) .
C3 N2 C4 124.7(3) .
N1 C1 N2 104.8(4) .
N1 C1 Ge1 138.0(3) .
N2 C1 Ge1 117.1(3) .
C3 C2 N1 109.4(4) .
C2 C3 N2 103.5(4) .
C2 C3 Si1 125.9(4) .
N2 C3 Si1 130.5(3) .
C9 C4 C5 124.2(4) .
C9 C4 N2 118.3(5) .
C5 C4 N2 117.5(4) .
C4 C5 C6 115.9(5) .
C4 C5 C13 122.9(5) .
C6 C5 C13 121.2(6) .
C7 C6 C5 121.3(6) .
C6 C7 C8 121.9(5) .
C7 C8 C9 120.5(6) .
C4 C9 C8 116.2(6) .
C4 C9 C10 122.1(5) .
C8 C9 C10 121.7(5) .
C9 C10 C11 110.2(6) .
C9 C10 C12 114.2(7) .
C11 C10 C12 110.3(7) .
C5 C13 C15 114.0(7) .
C5 C13 C14 111.5(6) .
C15 C13 C14 110.1(7) .
C21 C16 C17 124.8(5) .
C21 C16 N1 117.6(6) .
C17 C16 N1 117.4(6) .
C16 C17 C18 115.2(7) .
C16 C17 C25 123.7(5) .
C18 C17 C25 120.9(7) .
C19 C18 C17 121.5(8) .
C18 C19 C20 121.3(6) .
C19 C20 C21 120.5(8) .
C16 C21 C20 116.6(7) .
C16 C21 C22 123.5(5) .
C20 C21 C22 119.9(7) .
C21 C22 C23 114.8(7) .
C21 C22 C24 110.2(8) .
C23 C22 C24 109.2(7) .
C17 C25 C26 112.3(6) .
C17 C25 C27 111.8(8) .
C26 C25 C27 110.3(7) .
C32 C28 C29 105.3(5) .
C32 C28 Si1 116.0(4) .
C29 C28 Si1 119.7(5) .
C32 C28 Fe1 70.0(3) .
C29 C28 Fe1 69.9(3) .
Si1 C28 Fe1 84.8(2) .
C30 C29 C28 108.6(6) .
C30 C29 Fe1 71.3(3) .
C28 C29 Fe1 68.1(3) .
C29 C30 C31 109.6(6) .
C29 C30 Fe1 68.4(3) .
C31 C30 Fe1 70.1(4) .
C30 C31 C32 107.6(6) .
C30 C31 Fe1 70.4(4) .
C32 C31 Fe1 68.5(3) .
C31 C32 C28 108.8(6) .
C31 C32 Fe1 70.7(4) .
C28 C32 Fe1 67.9(3) .
C37 C33 C34 104.4(6) .
C37 C33 Si1 117.5(4) .
C34 C33 Si1 117.5(5) .
C37 C33 Fe1 69.0(3) .
C34 C33 Fe1 69.1(3) .
Si1 C33 Fe1 84.7(2) .
C35 C34 C33 108.3(6) .
C35 C34 Fe1 70.8(4) .
C33 C34 Fe1 68.4(3) .
C36 C35 C34 109.6(6) .
C36 C35 Fe1 70.9(4) .
C34 C35 Fe1 68.5(3) .
C35 C36 C37 107.6(6) .
C35 C36 Fe1 69.4(4) .
C37 C36 Fe1 67.6(4) .
C36 C37 C33 110.1(6) .
C36 C37 Fe1 71.9(4) .
C33 C37 Fe1 68.8(3) .
C38 O1 C39 102.7(9) 2_666
C39 C38 O1 103.4(10) .
C38 C39 O1 104.8(12) 2_666

loop_
_geom_bond_atom_site_label_1
_geom_bond_atom_site_label_2
_geom_bond_distance
_geom_bond_site_symmetry_2
Si1 C33 1.854(6) .
Si1 C28 1.858(6) .
Si1 C3 1.867(4) .
Si1 Cl1 2.039(2) .
Si1 Fe1 2.6035(15) .
Ge1 C1 2.132(5) .
Ge1 Cl2 2.2618(19) .
Ge1 Cl3 2.267(2) .
Fe1 C28 1.999(6) .
Fe1 C33 2.007(6) .
Fe1 C37 2.009(6) .
Fe1 C34 2.016(6) .
Fe1 C29 2.022(6) .
Fe1 C32 2.027(6) .
Fe1 C35 2.046(6) .
Fe1 C31 2.057(7) .
Fe1 C30 2.060(6) .
Fe1 C36 2.066(7) .
N1 C1 1.339(6) .
N1 C2 1.366(6) .
N1 C16 1.465(6) .
N2 C1 1.347(6) .
N2 C3 1.412(6) .
N2 C4 1.453(6) .
C2 C3 1.342(7) .
C4 C9 1.380(8) .
C4 C5 1.400(8) .
C5 C6 1.390(8) .
C5 C13 1.500(9) .
C6 C7 1.341(10) .
C7 C8 1.366(10) .
C8 C9 1.399(9) .
C9 C10 1.506(9) .
C10 C11 1.536(11) .
C10 C12 1.526(10) .
C13 C15 1.537(10) .
C13 C14 1.510(11) .
C16 C21 1.396(10) .
C16 C17 1.390(10) .
C17 C18 1.404(10) .
C17 C25 1.507(11) .
C18 C19 1.364(13) .
C19 C20 1.373(13) .
C20 C21 1.387(9) .
C21 C22 1.527(10) .
C22 C23 1.498(13) .
C22 C24 1.547(12) .
C25 C26 1.552(12) .
C25 C27 1.526(11) .
C28 C32 1.447(8) .
C28 C29 1.441(9) .
C29 C30 1.405(9) .
C30 C31 1.394(10) .
C31 C32 1.422(9) .
C33 C37 1.447(9) .
C33 C34 1.460(8) .
C34 C35 1.414(10) .
C35 C36 1.395(10) .
C36 C37 1.410(9) .
O1 C38 1.415(10) .
O1 C39 1.469(13) 2_666
C38 C39 1.471(15) .
C39 O1 1.469(13) 2_666

loop_
_geom_torsion_atom_site_label_1
_geom_torsion_atom_site_label_2
_geom_torsion_atom_site_label_3
_geom_torsion_atom_site_label_4
_geom_torsion
_geom_torsion_site_symmetry_1
_geom_torsion_site_symmetry_4
C2 N1 C1 N2 -0.3(7) . .
C16 N1 C1 N2 179.4(6) . .
C2 N1 C1 Ge1 -175.5(5) . .
C16 N1 C1 Ge1 4.1(11) . .
C3 N2 C1 N1 0.0(6) . .
C4 N2 C1 N1 -179.3(5) . .
C3 N2 C1 Ge1 176.5(4) . .
C4 N2 C1 Ge1 -2.9(7) . .
C1 N1 C2 C3 0.4(8) . .
C16 N1 C2 C3 -179.3(6) . .
N1 C2 C3 N2 -0.4(7) . .
N1 C2 C3 Si1 -178.0(4) . .
C1 N2 C3 C2 0.2(6) . .
C4 N2 C3 C2 179.6(5) . .
C1 N2 C3 Si1 177.7(4) . .
C4 N2 C3 Si1 -2.9(8) . .
C33 Si1 C3 C2 62.4(6) . .
C28 Si1 C3 C2 -49.6(7) . .
Cl1 Si1 C3 C2 -172.8(5) . .
Fe1 Si1 C3 C2 6.8(7) . .
C33 Si1 C3 N2 -114.6(5) . .
C28 Si1 C3 N2 133.4(5) . .
Cl1 Si1 C3 N2 10.2(6) . .
Fe1 Si1 C3 N2 -170.3(4) . .
C1 N2 C4 C9 -99.7(6) . .
C3 N2 C4 C9 81.0(6) . .
C1 N2 C4 C5 80.9(6) . .
C3 N2 C4 C5 -98.4(6) . .
C9 C4 C5 C6 -0.2(8) . .
N2 C4 C5 C6 179.2(5) . .
C9 C4 C5 C13 -179.7(5) . .
N2 C4 C5 C13 -0.4(7) . .
C4 C5 C6 C7 -1.0(9) . .
C13 C5 C6 C7 178.6(6) . .
C5 C6 C7 C8 1.3(10) . .
C6 C7 C8 C9 -0.5(10) . .
C5 C4 C9 C8 1.0(8) . .
N2 C4 C9 C8 -178.4(5) . .
C5 C4 C9 C10 -178.2(5) . .
N2 C4 C9 C10 2.5(8) . .
C7 C8 C9 C4 -0.7(9) . .
C7 C8 C9 C10 178.5(6) . .
C4 C9 C10 C11 91.4(7) . .
C8 C9 C10 C11 -87.8(8) . .
C4 C9 C10 C12 -143.9(7) . .
C8 C9 C10 C12 36.9(9) . .
C4 C5 C13 C15 -140.6(7) . .
C6 C5 C13 C15 39.8(9) . .
C4 C5 C13 C14 93.9(8) . .
C6 C5 C13 C14 -85.6(9) . .
C1 N1 C16 C21 88.4(8) . .
C2 N1 C16 C21 -92.0(7) . .
C1 N1 C16 C17 -96.5(7) . .
C2 N1 C16 C17 83.1(7) . .
C21 C16 C17 C18 1.2(8) . .
N1 C16 C17 C18 -173.5(5) . .
C21 C16 C17 C25 176.7(7) . .
N1 C16 C17 C25 2.0(9) . .
C16 C17 C18 C19 -0.8(10) . .
C25 C17 C18 C19 -176.4(7) . .
C17 C18 C19 C20 -1.0(12) . .
C18 C19 C20 C21 2.4(11) . .
C17 C16 C21 C20 0.1(9) . .
N1 C16 C21 C20 174.8(5) . .
C17 C16 C21 C22 -178.2(7) . .
N1 C16 C21 C22 -3.5(9) . .
C19 C20 C21 C16 -1.9(10) . .
C19 C20 C21 C22 176.4(7) . .
C16 C21 C22 C23 -146.2(7) . .
C20 C21 C22 C23 35.6(11) . .
C16 C21 C22 C24 90.0(8) . .
C20 C21 C22 C24 -88.2(9) . .
C16 C17 C25 C26 141.0(7) . .
C18 C17 C25 C26 -43.8(10) . .
C16 C17 C25 C27 -94.4(8) . .
C18 C17 C25 C27 80.9(8) . .
C33 Si1 C28 C32 64.6(5) . .
C3 Si1 C28 C32 -176.5(5) . .
Cl1 Si1 C28 C32 -50.5(5) . .
Fe1 Si1 C28 C32 64.8(4) . .
C33 Si1 C28 C29 -63.5(5) . .
C3 Si1 C28 C29 55.4(5) . .
Cl1 Si1 C28 C29 -178.5(4) . .
Fe1 Si1 C28 C29 -63.3(4) . .
C33 Si1 C28 Fe1 -0.2(3) . .
C3 Si1 C28 Fe1 118.7(2) . .
Cl1 Si1 C28 Fe1 -115.25(17) . .
C32 C28 C29 C30 -1.4(7) . .
Si1 C28 C29 C30 131.4(5) . .
Fe1 C28 C29 C30 60.1(4) . .
C32 C28 C29 Fe1 -61.4(4) . .
Si1 C28 C29 Fe1 71.4(4) . .
C28 C29 C30 C31 -0.1(8) . .
Fe1 C29 C30 C31 58.0(5) . .
C28 C29 C30 Fe1 -58.1(4) . .
C29 C30 C31 C32 1.6(8) . .
Fe1 C30 C31 C32 58.6(4) . .
C29 C30 C31 Fe1 -57.0(5) . .
C30 C31 C32 C28 -2.4(7) . .
Fe1 C31 C32 C28 57.3(4) . .
C30 C31 C32 Fe1 -59.7(5) . .
C29 C28 C32 C31 2.3(7) . .
Si1 C28 C32 C31 -132.5(5) . .
Fe1 C28 C32 C31 -59.0(4) . .
C29 C28 C32 Fe1 61.4(4) . .
Si1 C28 C32 Fe1 -73.5(4) . .
C28 Si1 C33 C37 63.1(5) . .
C3 Si1 C33 C37 -57.0(5) . .
Cl1 Si1 C33 C37 176.5(4) . .
Fe1 Si1 C33 C37 62.9(4) . .
C28 Si1 C33 C34 -62.9(5) . .
C3 Si1 C33 C34 177.0(4) . .
Cl1 Si1 C33 C34 50.5(5) . .
Fe1 Si1 C33 C34 -63.1(4) . .
C28 Si1 C33 Fe1 0.2(3) . .
C3 Si1 C33 Fe1 -119.9(2) . .
Cl1 Si1 C33 Fe1 113.56(17) . .
C37 C33 C34 C35 -0.7(6) . .
Si1 C33 C34 C35 131.6(5) . .
Fe1 C33 C34 C35 59.7(4) . .
C37 C33 C34 Fe1 -60.4(4) . .
Si1 C33 C34 Fe1 71.9(4) . .
C33 C34 C35 C36 0.9(7) . .
Fe1 C34 C35 C36 59.2(5) . .
C33 C34 C35 Fe1 -58.2(4) . .
C34 C35 C36 C37 -0.8(8) . .
Fe1 C35 C36 C37 56.9(5) . .
C34 C35 C36 Fe1 -57.7(5) . .
C35 C36 C37 C33 0.4(8) . .
Fe1 C36 C37 C33 58.4(4) . .
C35 C36 C37 Fe1 -58.0(5) . .
C34 C33 C37 C36 0.2(7) . .
Si1 C33 C37 C36 -132.1(5) . .
Fe1 C33 C37 C36 -60.3(5) . .
C34 C33 C37 Fe1 60.4(4) . .
Si1 C33 C37 Fe1 -71.8(3) . .
C39 O1 C38 C39 -71.2(16) 2_666 .
O1 C38 C39 O1 72.8(14) . 2_666
